data_4084888
loop_
_publ_author_name
'Hurkes, Natascha'
'Bruhn, Clemens'
'Belaj, Ferdinand'
'Pietschnig, Rudolf'

_publ_section_title
;
 Silanetriols as Powerful Starting Materials for Selective Condensation to
 Bulky POSS Cages.
;
_journal_issue 24
_journal_name_full Organometallics
_journal_page_first 7299
_journal_page_last 7306
_journal_paper_doi 10.1021/om5010918
_journal_volume 33
_journal_year 2014
_chemical_compound_source 'synthetical product'
_chemical_formula_sum 'C32 H72 O12 Si8'
_chemical_formula_weight 873.62
_chemical_name_systematic ' octakis(tert-butyl)octasilsesquioxane'
_space_group_IT_number 2
_symmetry_cell_setting triclinic
_symmetry_Int_Tables_number 2
_symmetry_space_group_name_Hall '-P 1'
_symmetry_space_group_name_H-M 'P -1'
_atom_sites_solution_hydrogens geom
_atom_sites_solution_primary direct
_atom_sites_solution_secondary difmap
_audit_creation_method 'manual edited SHELXL-97 .cif file'
_cell_angle_alpha 111.291(9)
_cell_angle_beta 72.229(9)
_cell_angle_gamma 94.686(10)
_cell_formula_units_Z 1
_cell_length_a 10.7426(14)
_cell_length_b 11.0102(13)
_cell_length_c 11.8640(14)
_cell_measurement_reflns_used 9973
_cell_measurement_temperature 100(2)
_cell_measurement_theta_max 25.29
_cell_measurement_theta_min 1.93
_cell_volume 1244.4(3)
_computing_structure_refinement 'SHELXL-97 (Sheldrick, 1997)'
_computing_structure_solution 'SHELXS-97 (Sheldrick, 1990)'
_diffrn_ambient_temperature 100(2)
_diffrn_detector 'image plate (34 cm diameter)'
_diffrn_detector_area_resol_mean 6.67
_diffrn_detector_type STOE
_diffrn_measured_fraction_theta_full 0.977
_diffrn_measured_fraction_theta_max 0.977
_diffrn_measurement_details ' 190 frames, detector distance = 138 mm'
_diffrn_measurement_device '2-circle goniometer'
_diffrn_measurement_device_type 'STOE IPDS 2'
_diffrn_measurement_method 'rotation method'
_diffrn_radiation_collimation '0.5 mm diameter, multiple pinhole'
_diffrn_radiation_monochromator 'plane graphite'
_diffrn_radiation_polarisn_norm 0
_diffrn_radiation_type 'Mo K\a'
_diffrn_radiation_wavelength 0.71073
_diffrn_reflns_av_R_equivalents 0.0537
_diffrn_reflns_av_sigmaI/netI 0.0450
_diffrn_reflns_limit_h_max 12
_diffrn_reflns_limit_h_min -12
_diffrn_reflns_limit_k_max 11
_diffrn_reflns_limit_k_min -13
_diffrn_reflns_limit_l_max 13
_diffrn_reflns_limit_l_min -13
_diffrn_reflns_number 8177
_diffrn_reflns_theta_full 24.84
_diffrn_reflns_theta_max 24.84
_diffrn_reflns_theta_min 1.93
_diffrn_source 'sealed X-ray tube, 12 x 0.4 mm long-fine focus'
_diffrn_source_current 30
_diffrn_source_power 1.50
_diffrn_source_voltage 50
_diffrn_standards_decay_% 0
_exptl_absorpt_coefficient_mu 0.264
_exptl_absorpt_correction_T_max 0.9812
_exptl_absorpt_correction_T_min 0.8894
_exptl_absorpt_correction_type integration
_exptl_absorpt_process_details 'X-red ver. 1.31 (Stoe & Cie. 2005)'
_exptl_crystal_colour colorless
_exptl_crystal_density_diffrn 1.166
_exptl_crystal_density_method 'not measured'
_exptl_crystal_description plate
_exptl_crystal_F_000 472
_exptl_crystal_size_max 0.52
_exptl_crystal_size_mid 0.33
_exptl_crystal_size_min 0.07
_refine_diff_density_max 0.349
_refine_diff_density_min -0.458
_refine_diff_density_rms 0.063
_refine_ls_extinction_method none
_refine_ls_goodness_of_fit_ref 1.013
_refine_ls_hydrogen_treatment constr
_refine_ls_matrix_type full
_refine_ls_number_parameters 247
_refine_ls_number_reflns 4199
_refine_ls_number_restraints 0
_refine_ls_restrained_S_all 1.013
_refine_ls_R_factor_all 0.0534
_refine_ls_R_factor_gt 0.0454
_refine_ls_shift/su_max 0.000
_refine_ls_shift/su_mean 0.000
_refine_ls_structure_factor_coef Fsqd
_refine_ls_weighting_details 'calc w=1/[\s^2^(Fo^2^)+(0.0934P)^2^+0.0000P] where P=(Fo^2^+2Fc^2^)/3'
_refine_ls_weighting_scheme calc
_refine_ls_wR_factor_gt 0.1293
_refine_ls_wR_factor_ref 0.1334
_reflns_number_gt 3352
_reflns_number_total 4199
_reflns_threshold_expression >2sigma(I)
_cod_data_source_file om5010918_si_002.cif
_cod_data_source_block 4a_i1154
_cod_depositor_comments 'Adding full bibliography for 4084885--4084891.cif.'
_cod_database_code 4084888

loop_
_symmetry_equiv_pos_as_xyz
'x, y, z'
'-x, -y, -z'

loop_
_atom_site_label
_atom_site_type_symbol
_atom_site_fract_x
_atom_site_fract_y
_atom_site_fract_z
_atom_site_U_iso_or_equiv
_atom_site_adp_type
_atom_site_occupancy
_atom_site_symmetry_multiplicity
_atom_site_calc_flag
_atom_site_refinement_flags
C1 C 0.1763(2) 0.2379(2) 0.3513(2) 0.0479(5) Uani 1 1 d .
C2 C 0.0419(3) 0.1786(3) 0.3504(3) 0.0703(8) Uani 1 1 d .
H2A H 0.0226 0.1756 0.2739 0.084 Uiso 1 1 calc R
H2B H -0.0254 0.2324 0.4255 0.084 Uiso 1 1 calc R
H2C H 0.0429 0.0900 0.3512 0.084 Uiso 1 1 calc R
C3 C 0.1720(3) 0.3793(3) 0.3554(3) 0.0699(8) Uani 1 1 d .
H3A H 0.1085 0.4319 0.4344 0.084 Uiso 1 1 calc R
H3B H 0.1461 0.3796 0.2831 0.084 Uiso 1 1 calc R
H3C H 0.2588 0.4161 0.3512 0.084 Uiso 1 1 calc R
C4 C 0.2096(3) 0.2391(3) 0.4690(2) 0.0705(8) Uani 1 1 d .
H4C H 0.2978 0.2717 0.4661 0.085 Uiso 1 1 calc R
H4B H 0.2060 0.1504 0.4703 0.085 Uiso 1 1 calc R
H4A H 0.1463 0.2961 0.5456 0.085 Uiso 1 1 calc R
C5 C 0.6734(2) 0.3423(2) 0.2583(2) 0.0476(5) Uani 1 1 d .
C6 C 0.6030(3) 0.4686(3) 0.2814(3) 0.0693(8) Uani 1 1 d .
H6A H 0.6184 0.4813 0.2007 0.083 Uiso 1 1 calc R
H6B H 0.6367 0.5425 0.3391 0.083 Uiso 1 1 calc R
H6C H 0.5089 0.4628 0.3192 0.083 Uiso 1 1 calc R
C7 C 0.8207(3) 0.3516(3) 0.1976(3) 0.0698(8) Uani 1 1 d .
H7A H 0.8554 0.4241 0.2558 0.084 Uiso 1 1 calc R
H7B H 0.8349 0.3666 0.1182 0.084 Uiso 1 1 calc R
H7C H 0.8658 0.2700 0.1802 0.084 Uiso 1 1 calc R
C8 C 0.6529(3) 0.3223(3) 0.3846(2) 0.0722(8) Uani 1 1 d .
H8C H 0.7019 0.2437 0.3692 0.087 Uiso 1 1 calc R
H8B H 0.5596 0.3123 0.4224 0.087 Uiso 1 1 calc R
H8A H 0.6840 0.3980 0.4427 0.087 Uiso 1 1 calc R
C9 C 0.7909(2) -0.1593(2) 0.1303(2) 0.0491(6) Uani 1 1 d .
C10 C 0.7419(4) -0.1195(4) 0.2756(3) 0.0858(10) Uani 1 1 d .
H10A H 0.7305 -0.0244 0.3147 0.103 Uiso 1 1 calc R
H10B H 0.8060 -0.1491 0.3045 0.103 Uiso 1 1 calc R
H10C H 0.6580 -0.1598 0.3000 0.103 Uiso 1 1 calc R
C11 C 0.9261(3) -0.1036(3) 0.0924(3) 0.0654(7) Uani 1 1 d .
H11A H 0.9874 -0.1393 0.1199 0.078 Uiso 1 1 calc R
H11B H 0.9202 -0.0084 0.1329 0.078 Uiso 1 1 calc R
H11C H 0.9571 -0.1276 0.0002 0.078 Uiso 1 1 calc R
C12 C 0.8030(3) -0.3088(3) 0.0677(3) 0.0753(8) Uani 1 1 d .
H12C H 0.8399 -0.3333 -0.0242 0.090 Uiso 1 1 calc R
H12B H 0.7162 -0.3456 0.0872 0.090 Uiso 1 1 calc R
H12A H 0.8604 -0.3429 0.1003 0.090 Uiso 1 1 calc R
C13 C 0.2956(2) -0.2656(2) 0.2182(2) 0.0511(6) Uani 1 1 d .
C14 C 0.3082(4) -0.2100(4) 0.3533(3) 0.0812(10) Uani 1 1 d .
H14A H 0.4009 -0.2052 0.3491 0.097 Uiso 1 1 calc R
H14B H 0.2646 -0.2669 0.3997 0.097 Uiso 1 1 calc R
H14C H 0.2670 -0.1224 0.3970 0.097 Uiso 1 1 calc R
C15 C 0.3659(3) -0.3996(3) 0.1473(3) 0.0766(9) Uani 1 1 d .
H15A H 0.3262 -0.4589 0.1921 0.092 Uiso 1 1 calc R
H15B H 0.4586 -0.3908 0.1431 0.092 Uiso 1 1 calc R
H15C H 0.3579 -0.4348 0.0612 0.092 Uiso 1 1 calc R
C16 C 0.1502(3) -0.2795(3) 0.2253(3) 0.0721(8) Uani 1 1 d .
H16C H 0.1418 -0.3120 0.1394 0.087 Uiso 1 1 calc R
H16B H 0.1047 -0.1944 0.2732 0.087 Uiso 1 1 calc R
H16A H 0.1116 -0.3412 0.2677 0.087 Uiso 1 1 calc R
O1 O 0.44811(15) 0.19981(16) 0.21000(14) 0.0462(4) Uani 1 1 d .
O2 O 0.67088(16) 0.06497(15) 0.13396(14) 0.0464(4) Uani 1 1 d .
O3 O 0.52935(15) -0.14516(16) 0.12078(14) 0.0472(4) Uani 1 1 d .
O4 O 0.30558(16) -0.01048(15) 0.20041(14) 0.0474(4) Uani 1 1 d .
O5 O 0.27652(16) 0.14136(16) 0.07931(13) 0.0466(4) Uani 1 1 d .
O6 O 0.63908(16) 0.21563(16) 0.01293(13) 0.0469(4) Uani 1 1 d .
Si1 Si 0.30536(6) 0.13950(6) 0.20581(5) 0.03925(18) Uani 1 1 d .
Si2 Si 0.60603(6) 0.20159(6) 0.15106(5) 0.03839(18) Uani 1 1 d .
Si3 Si 0.67517(6) -0.09369(6) 0.07490(5) 0.03865(18) Uani 1 1 d .
Si4 Si 0.37450(6) -0.15555(6) 0.12959(5) 0.03870(18) Uani 1 1 d .

loop_
_atom_site_aniso_label
_atom_site_aniso_U_11
_atom_site_aniso_U_22
_atom_site_aniso_U_33
_atom_site_aniso_U_23
_atom_site_aniso_U_13
_atom_site_aniso_U_12
C1 0.0509(13) 0.0511(14) 0.0340(11) 0.0089(10) -0.0080(9) 0.0044(10)
C2 0.0525(16) 0.082(2) 0.0559(16) 0.0084(14) -0.0058(12) 0.0023(14)
C3 0.0724(18) 0.0562(16) 0.0619(17) 0.0098(13) -0.0015(14) 0.0201(13)
C4 0.0763(19) 0.091(2) 0.0310(12) 0.0106(13) -0.0079(12) 0.0123(16)
C5 0.0537(13) 0.0473(13) 0.0385(11) 0.0075(10) -0.0174(10) 0.0026(10)
C6 0.0824(19) 0.0418(14) 0.0757(19) 0.0010(13) -0.0352(15) 0.0041(13)
C7 0.0585(16) 0.0653(18) 0.0723(18) 0.0057(14) -0.0250(14) -0.0068(13)
C8 0.099(2) 0.077(2) 0.0422(14) 0.0105(13) -0.0379(14) -0.0117(16)
C9 0.0540(14) 0.0534(14) 0.0475(13) 0.0214(11) -0.0200(11) 0.0027(10)
C10 0.091(2) 0.131(3) 0.0571(17) 0.0484(19) -0.0283(16) 0.019(2)
C11 0.0597(16) 0.0683(18) 0.0813(19) 0.0314(15) -0.0335(14) -0.0032(13)
C12 0.079(2) 0.0624(18) 0.107(2) 0.0411(17) -0.0441(18) 0.0026(14)
C13 0.0548(14) 0.0579(15) 0.0492(14) 0.0298(12) -0.0135(11) 0.0010(11)
C14 0.095(2) 0.111(3) 0.0529(16) 0.0519(18) -0.0205(15) -0.0185(19)
C15 0.081(2) 0.0612(18) 0.098(2) 0.0514(17) -0.0114(17) 0.0013(15)
C16 0.0593(17) 0.090(2) 0.082(2) 0.0545(18) -0.0151(14) -0.0085(15)
O1 0.0449(9) 0.0509(9) 0.0380(8) 0.0107(7) -0.0109(6) 0.0029(7)
O2 0.0570(9) 0.0414(9) 0.0415(8) 0.0094(7) -0.0198(7) 0.0074(7)
O3 0.0463(9) 0.0555(10) 0.0450(8) 0.0234(7) -0.0142(7) -0.0014(7)
O4 0.0561(9) 0.0446(9) 0.0384(8) 0.0148(7) -0.0077(7) 0.0062(7)
O5 0.0544(9) 0.0535(9) 0.0313(8) 0.0120(7) -0.0119(6) 0.0120(7)
O6 0.0610(10) 0.0481(9) 0.0339(8) 0.0154(7) -0.0170(7) -0.0040(7)
Si1 0.0461(4) 0.0408(3) 0.0287(3) 0.0093(2) -0.0101(2) 0.0060(2)
Si2 0.0467(4) 0.0378(3) 0.0298(3) 0.0086(2) -0.0131(2) 0.0029(2)
Si3 0.0471(4) 0.0406(3) 0.0313(3) 0.0133(2) -0.0138(2) 0.0042(2)
Si4 0.0473(4) 0.0400(3) 0.0311(3) 0.0146(2) -0.0115(3) 0.0021(2)

loop_
_atom_type_symbol
_atom_type_description
_atom_type_scat_dispersion_real
_atom_type_scat_dispersion_imag
_atom_type_scat_source
C C 0.0033 0.0016 'International Tables Vol C Tables 4.2.6.8 and 6.1.1.4'
H H 0.0000 0.0000 'International Tables Vol C Tables 4.2.6.8 and 6.1.1.4'
O O 0.0106 0.0060 'International Tables Vol C Tables 4.2.6.8 and 6.1.1.4'
Si Si 0.0817 0.0704 'International Tables Vol C Tables 4.2.6.8 and 6.1.1.4'

loop_
_geom_angle_atom_site_label_1
_geom_angle_atom_site_label_2
_geom_angle_atom_site_label_3
_geom_angle
_geom_angle_site_symmetry_1
_geom_angle_site_symmetry_3
C2 C1 C4 109.9(2) . .
C2 C1 C3 109.0(2) . .
C4 C1 C3 109.1(2) . .
C2 C1 Si1 110.05(17) . .
C4 C1 Si1 109.02(18) . .
C3 C1 Si1 109.74(17) . .
C1 C2 H2A 109.5 . .
C1 C2 H2B 109.5 . .
H2A C2 H2B 109.5 . .
C1 C2 H2C 109.5 . .
H2A C2 H2C 109.5 . .
H2B C2 H2C 109.5 . .
C1 C3 H3A 109.5 . .
C1 C3 H3B 109.5 . .
H3A C3 H3B 109.5 . .
C1 C3 H3C 109.5 . .
H3A C3 H3C 109.5 . .
H3B C3 H3C 109.5 . .
C1 C4 H4C 109.5 . .
C1 C4 H4B 109.5 . .
H4C C4 H4B 109.5 . .
C1 C4 H4A 109.5 . .
H4C C4 H4A 109.5 . .
H4B C4 H4A 109.5 . .
C6 C5 C7 109.2(2) . .
C6 C5 C8 110.2(2) . .
C7 C5 C8 108.7(2) . .
C6 C5 Si2 109.17(17) . .
C7 C5 Si2 110.26(16) . .
C8 C5 Si2 109.28(18) . .
C5 C6 H6A 109.5 . .
C5 C6 H6B 109.5 . .
H6A C6 H6B 109.5 . .
C5 C6 H6C 109.5 . .
H6A C6 H6C 109.5 . .
H6B C6 H6C 109.5 . .
C5 C7 H7A 109.5 . .
C5 C7 H7B 109.5 . .
H7A C7 H7B 109.5 . .
C5 C7 H7C 109.5 . .
H7A C7 H7C 109.5 . .
H7B C7 H7C 109.5 . .
C5 C8 H8C 109.5 . .
C5 C8 H8B 109.5 . .
H8C C8 H8B 109.5 . .
C5 C8 H8A 109.5 . .
H8C C8 H8A 109.5 . .
H8B C8 H8A 109.5 . .
C11 C9 C12 108.5(2) . .
C11 C9 C10 109.1(2) . .
C12 C9 C10 109.9(2) . .
C11 C9 Si3 109.33(17) . .
C12 C9 Si3 109.92(17) . .
C10 C9 Si3 109.95(18) . .
C9 C10 H10A 109.5 . .
C9 C10 H10B 109.5 . .
H10A C10 H10B 109.5 . .
C9 C10 H10C 109.5 . .
H10A C10 H10C 109.5 . .
H10B C10 H10C 109.5 . .
C9 C11 H11A 109.5 . .
C9 C11 H11B 109.5 . .
H11A C11 H11B 109.5 . .
C9 C11 H11C 109.5 . .
H11A C11 H11C 109.5 . .
H11B C11 H11C 109.5 . .
C9 C12 H12C 109.5 . .
C9 C12 H12B 109.5 . .
H12C C12 H12B 109.5 . .
C9 C12 H12A 109.5 . .
H12C C12 H12A 109.5 . .
H12B C12 H12A 109.5 . .
C15 C13 C16 109.5(2) . .
C15 C13 C14 109.6(2) . .
C16 C13 C14 109.3(2) . .
C15 C13 Si4 108.04(17) . .
C16 C13 Si4 110.48(17) . .
C14 C13 Si4 109.95(19) . .
C13 C14 H14A 109.5 . .
C13 C14 H14B 109.5 . .
H14A C14 H14B 109.5 . .
C13 C14 H14C 109.5 . .
H14A C14 H14C 109.5 . .
H14B C14 H14C 109.5 . .
C13 C15 H15A 109.5 . .
C13 C15 H15B 109.5 . .
H15A C15 H15B 109.5 . .
C13 C15 H15C 109.5 . .
H15A C15 H15C 109.5 . .
H15B C15 H15C 109.5 . .
C13 C16 H16C 109.5 . .
C13 C16 H16B 109.5 . .
H16C C16 H16B 109.5 . .
C13 C16 H16A 109.5 . .
H16C C16 H16A 109.5 . .
H16B C16 H16A 109.5 . .
Si2 O1 Si1 152.59(11) . .
Si3 O2 Si2 147.83(11) . .
Si3 O3 Si4 152.81(11) . .
Si4 O4 Si1 147.61(11) . .
Si1 O5 Si3 146.76(11) . 2_655
Si4 O6 Si2 147.33(11) 2_655 .
O1 Si1 O4 109.24(9) . .
O1 Si1 O5 109.08(9) . .
O4 Si1 O5 109.23(9) . .
O1 Si1 C1 109.75(10) . .
O4 Si1 C1 109.19(10) . .
O5 Si1 C1 110.33(10) . .
O1 Si2 O2 109.11(9) . .
O1 Si2 O6 108.83(9) . .
O2 Si2 O6 109.18(8) . .
O1 Si2 C5 110.03(10) . .
O2 Si2 C5 110.17(10) . .
O6 Si2 C5 109.50(10) . .
O3 Si3 O2 108.99(9) . .
O3 Si3 O5 109.12(9) . 2_655
O2 Si3 O5 109.09(8) . 2_655
O3 Si3 C9 110.18(10) . .
O2 Si3 C9 109.50(10) . .
O5 Si3 C9 109.94(10) 2_655 .
O6 Si4 O4 109.07(9) 2_655 .
O6 Si4 O3 108.91(8) 2_655 .
O4 Si4 O3 109.16(9) . .
O6 Si4 C13 109.44(10) 2_655 .
O4 Si4 C13 110.83(10) . .
O3 Si4 C13 109.41(10) . .

loop_
_geom_bond_atom_site_label_1
_geom_bond_atom_site_label_2
_geom_bond_distance
_geom_bond_site_symmetry_2
C1 C2 1.537(4) .
C1 C4 1.539(3) .
C1 C3 1.543(4) .
C1 Si1 1.871(2) .
C2 H2A 0.9800 .
C2 H2B 0.9800 .
C2 H2C 0.9800 .
C3 H3A 0.9800 .
C3 H3B 0.9800 .
C3 H3C 0.9800 .
C4 H4C 0.9800 .
C4 H4B 0.9800 .
C4 H4A 0.9800 .
C5 C6 1.532(4) .
C5 C7 1.538(4) .
C5 C8 1.541(3) .
C5 Si2 1.868(2) .
C6 H6A 0.9800 .
C6 H6B 0.9800 .
C6 H6C 0.9800 .
C7 H7A 0.9800 .
C7 H7B 0.9800 .
C7 H7C 0.9800 .
C8 H8C 0.9800 .
C8 H8B 0.9800 .
C8 H8A 0.9800 .
C9 C11 1.530(4) .
C9 C12 1.539(4) .
C9 C10 1.541(4) .
C9 Si3 1.868(2) .
C10 H10A 0.9800 .
C10 H10B 0.9800 .
C10 H10C 0.9800 .
C11 H11A 0.9800 .
C11 H11B 0.9800 .
C11 H11C 0.9800 .
C12 H12C 0.9800 .
C12 H12B 0.9800 .
C12 H12A 0.9800 .
C13 C15 1.532(4) .
C13 C16 1.535(4) .
C13 C14 1.539(4) .
C13 Si4 1.872(2) .
C14 H14A 0.9800 .
C14 H14B 0.9800 .
C14 H14C 0.9800 .
C15 H15A 0.9800 .
C15 H15B 0.9800 .
C15 H15C 0.9800 .
C16 H16C 0.9800 .
C16 H16B 0.9800 .
C16 H16A 0.9800 .
O1 Si2 1.6272(16) .
O1 Si1 1.6283(17) .
O2 Si3 1.6277(16) .
O2 Si2 1.6286(16) .
O3 Si3 1.6217(16) .
O3 Si4 1.6318(16) .
O4 Si4 1.6262(16) .
O4 Si1 1.6293(17) .
O5 Si1 1.6297(15) .
O5 Si3 1.6308(15) 2_655
O6 Si4 1.6248(15) 2_655
O6 Si2 1.6296(15) .
Si3 O5 1.6308(15) 2_655
Si4 O6 1.6248(15) 2_655
